data_7034331
loop_
_publ_author_name
'Buchalski, Piotr'
'Pacholski, Roman'
'Chodkiewicz, Krzysztof'
'Buchowicz, W\/lodzimierz'
'Suwi\'nska, Kinga'
'Shkurenko, Aleksander'

_publ_section_title
;
 Novel imidazolium and imidazolinium salts containing the
 9-nickelafluorenyl anion - synthesis, structures and reactivity.
;
_journal_issue 16
_journal_name_full 'Dalton transactions (Cambridge, England : 2003)'
_journal_page_first 7169
_journal_page_last 7176
_journal_paper_doi 10.1039/c4dt03786c
_journal_volume 44
_journal_year 2015
_chemical_formula_sum 'C38 H40 N2 Ni'
_chemical_formula_weight 583.43
_chemical_name_systematic
;
 ?
;
_space_group_crystal_system monoclinic
_space_group_IT_number 14
_space_group_name_Hall '-P 2yn'
_space_group_name_H-M_alt 'P 1 21/n 1'
_symmetry_space_group_name_Hall '-P 2yn'
_symmetry_space_group_name_H-M 'P 1 21/n 1'
_atom_sites_solution_hydrogens geom
_atom_sites_solution_primary direct
_atom_sites_solution_secondary difmap
_audit_creation_method SHELXL-2013
_audit_update_record
;
2014-12-10 deposited with the CCDC.
2015-03-06 downloaded from the CCDC.
;
_cell_angle_alpha 90
_cell_angle_beta 105.054(2)
_cell_angle_gamma 90
_cell_formula_units_Z 4
_cell_length_a 13.4758(2)
_cell_length_b 13.6096(2)
_cell_length_c 17.1452(3)
_cell_measurement_reflns_used 12549
_cell_measurement_temperature 100.0(1)
_cell_measurement_theta_max 33.3561
_cell_measurement_theta_min 3.2302
_cell_volume 3036.52(9)
_computing_cell_refinement
;
CrysAlisPro, Agilent Technologies,
Version 1.171.36.20 (release 27-06-2012 CrysAlis171 .NET)
(compiled Jul 11 2012,15:38:31)
;
_computing_data_collection
;
CrysAlisPro, Agilent Technologies,
Version 1.171.36.20 (release 27-06-2012 CrysAlis171 .NET)
(compiled Jul 11 2012,15:38:31)
;
_computing_data_reduction
;
CrysAlisPro, Agilent Technologies,
Version 1.171.36.20 (release 27-06-2012 CrysAlis171 .NET)
(compiled Jul 11 2012,15:38:31)
;
_computing_structure_refinement 'SHELXL-2013 (Sheldrick, 2013)'
_computing_structure_solution 'SHELXS-2013 (Sheldrick, 2013)'
_diffrn_ambient_temperature 100.0(1)
_diffrn_detector_area_resol_mean 16.2974
_diffrn_measured_fraction_theta_full 0.998
_diffrn_measured_fraction_theta_max 0.925
_diffrn_measurement_device_type 'SuperNova, Dual, Cu at zero, Eos'
_diffrn_measurement_method '\w scans'
_diffrn_radiation_type MoK\a
_diffrn_radiation_wavelength 0.71073
_diffrn_reflns_av_R_equivalents 0.0256
_diffrn_reflns_av_unetI/netI 0.0338
_diffrn_reflns_Laue_measured_fraction_full 0.998
_diffrn_reflns_Laue_measured_fraction_max 0.925
_diffrn_reflns_limit_h_max 12
_diffrn_reflns_limit_h_min -20
_diffrn_reflns_limit_k_max 15
_diffrn_reflns_limit_k_min -20
_diffrn_reflns_limit_l_max 26
_diffrn_reflns_limit_l_min -26
_diffrn_reflns_number 24629
_diffrn_reflns_point_group_measured_fraction_full 0.998
_diffrn_reflns_point_group_measured_fraction_max 0.925
_diffrn_reflns_theta_full 25.242
_diffrn_reflns_theta_max 33.432
_diffrn_reflns_theta_min 3.237
_diffrn_source 'SuperNova (Mo) X-ray Source'
_exptl_absorpt_coefficient_mu 0.668
_exptl_absorpt_correction_T_max 1.00000
_exptl_absorpt_correction_T_min 0.90461
_exptl_absorpt_correction_type multi-scan
_exptl_absorpt_process_details
;
CrysAlisPro, Agilent Technologies,
Version 1.171.36.20 (release 27-06-2012 CrysAlis171 .NET)
(compiled Jul 11 2012,15:38:31)
Empirical absorption correction using spherical harmonics,
 implemented in SCALE3 ABSPACK scaling algorithm.
;
_exptl_crystal_colour red
_exptl_crystal_density_diffrn 1.276
_exptl_crystal_description block
_exptl_crystal_F_000 1240
_exptl_crystal_size_max 0.630
_exptl_crystal_size_mid 0.420
_exptl_crystal_size_min 0.290
_refine_diff_density_max 0.468
_refine_diff_density_min -0.321
_refine_diff_density_rms 0.060
_refine_ls_extinction_method none
_refine_ls_goodness_of_fit_ref 1.021
_refine_ls_hydrogen_treatment constr
_refine_ls_matrix_type full
_refine_ls_number_parameters 376
_refine_ls_number_reflns 10953
_refine_ls_number_restraints 0
_refine_ls_restrained_S_all 1.021
_refine_ls_R_factor_all 0.0422
_refine_ls_R_factor_gt 0.0340
_refine_ls_shift/su_max 0.002
_refine_ls_shift/su_mean 0.000
_refine_ls_structure_factor_coef Fsqd
_refine_ls_weighting_details 'w=1/[\s^2^(Fo^2^)+(0.0406P)^2^+1.2950P] where P=(Fo^2^+2Fc^2^)/3'
_refine_ls_weighting_scheme calc
_refine_ls_wR_factor_gt 0.0860
_refine_ls_wR_factor_ref 0.0911
_reflns_Friedel_coverage 0.000
_reflns_number_gt 9418
_reflns_number_total 10953
_reflns_threshold_expression 'I > 2\s(I)'
_cod_data_source_file c4dt03786c2.cif
_cod_data_source_block 5
_cod_depositor_comments 'Adding full bibliography for 7034327--7034332.cif.'
_cod_database_code 7034331
_shelx_space_group_comment
;
The symmetry employed for this shelxl refinement is uniquely defined
by the following loop, which should always be used as a source of
symmetry information in preference to the above space-group names.
They are only intended as comments.
;
_shelx_estimated_absorpt_t_min 0.678
_shelx_estimated_absorpt_t_max 0.830
_shelxl_version_number 2013-4

loop_
_space_group_symop_operation_xyz
'x, y, z'
'-x+1/2, y+1/2, -z+1/2'
'-x, -y, -z'
'x-1/2, -y-1/2, z-1/2'

loop_
_atom_site_label
_atom_site_type_symbol
_atom_site_fract_x
_atom_site_fract_y
_atom_site_fract_z
_atom_site_U_iso_or_equiv
_atom_site_adp_type
_atom_site_occupancy
_atom_site_site_symmetry_order
_atom_site_calc_flag
_atom_site_refinement_flags_posn
_atom_site_refinement_flags_adp
Ni1 Ni 0.85600(2) 0.78039(2) 0.77955(2) 0.01110(4) Uani 1 1 d . .
N1 N 0.95398(7) 0.71895(7) 0.94390(6) 0.01410(17) Uani 1 1 d . .
N2 N 0.79300(7) 0.75297(8) 0.92752(6) 0.01392(17) Uani 1 1 d . .
C1 C 0.86830(8) 0.74826(8) 0.88842(6) 0.01166(17) Uani 1 1 d . .
C2 C 0.93630(9) 0.69404(10) 1.02285(7) 0.0179(2) Uani 1 1 d . .
H2A H 0.9860 0.7281 1.0674 0.022 Uiso 1 1 calc R U
H2B H 0.9413 0.6223 1.0326 0.022 Uiso 1 1 calc R U
C3 C 0.82781(9) 0.73065(10) 1.01431(7) 0.0196(2) Uani 1 1 d . .
H3A H 0.7845 0.6794 1.0299 0.024 Uiso 1 1 calc R U
H3B H 0.8273 0.7901 1.0474 0.024 Uiso 1 1 calc R U
C4 C 1.04866(8) 0.68402(9) 0.93117(6) 0.01395(19) Uani 1 1 d . .
C5 C 1.05261(9) 0.58877(9) 0.90113(7) 0.0160(2) Uani 1 1 d . .
C6 C 1.14799(9) 0.55031(9) 0.90020(7) 0.0188(2) Uani 1 1 d . .
H6 H 1.1518 0.4856 0.8804 0.023 Uiso 1 1 calc R U
C7 C 1.23816(9) 0.60460(10) 0.92771(7) 0.0188(2) Uani 1 1 d . .
C8 C 1.23121(9) 0.69902(10) 0.95555(7) 0.0179(2) Uani 1 1 d . .
H8 H 1.2920 0.7371 0.9729 0.021 Uiso 1 1 calc R U
C9 C 1.13740(8) 0.74012(9) 0.95901(7) 0.01494(19) Uani 1 1 d . .
C10 C 0.95636(9) 0.52983(9) 0.86893(8) 0.0220(2) Uani 1 1 d . .
H10A H 0.9734 0.4684 0.8455 0.033 Uiso 1 1 calc R U
H10B H 0.9080 0.5678 0.8272 0.033 Uiso 1 1 calc R U
H10C H 0.9248 0.5148 0.9130 0.033 Uiso 1 1 calc R U
C11 C 1.34032(10) 0.56155(12) 0.92564(9) 0.0285(3) Uani 1 1 d . .
H11A H 1.3462 0.5608 0.8699 0.043 Uiso 1 1 calc R U
H11B H 1.3455 0.4943 0.9467 0.043 Uiso 1 1 calc R U
H11C H 1.3958 0.6016 0.9590 0.043 Uiso 1 1 calc R U
C12 C 1.13521(9) 0.84124(9) 0.99279(7) 0.0195(2) Uani 1 1 d . .
H12A H 1.0638 0.8616 0.9862 0.029 Uiso 1 1 calc R U
H12B H 1.1691 0.8872 0.9640 0.029 Uiso 1 1 calc R U
H12C H 1.1713 0.8411 1.0503 0.029 Uiso 1 1 calc R U
C13 C 0.68558(8) 0.76815(8) 0.89300(7) 0.01357(19) Uani 1 1 d . .
C14 C 0.64412(9) 0.86229(9) 0.88976(7) 0.0170(2) Uani 1 1 d . .
C15 C 0.53865(9) 0.87380(10) 0.85618(9) 0.0235(2) Uani 1 1 d . .
H15 H 0.5096 0.9377 0.8529 0.028 Uiso 1 1 calc R U
C16 C 0.47515(9) 0.79423(11) 0.82740(9) 0.0248(3) Uani 1 1 d . .
C17 C 0.51832(9) 0.70115(10) 0.83424(8) 0.0215(2) Uani 1 1 d . .
H17 H 0.4753 0.6461 0.8156 0.026 Uiso 1 1 calc R U
C18 C 0.62290(9) 0.68591(9) 0.86759(7) 0.0166(2) Uani 1 1 d . .
C19 C 0.70922(10) 0.95050(10) 0.92018(9) 0.0241(3) Uani 1 1 d . .
H19A H 0.7690 0.9306 0.9634 0.036 Uiso 1 1 calc R U
H19B H 0.6688 0.9987 0.9413 0.036 Uiso 1 1 calc R U
H19C H 0.7325 0.9799 0.8758 0.036 Uiso 1 1 calc R U
C20 C 0.36158(10) 0.80846(16) 0.79019(12) 0.0401(4) Uani 1 1 d . .
H20A H 0.3233 0.7889 0.8290 0.060 Uiso 1 1 calc R U
H20B H 0.3399 0.7680 0.7415 0.060 Uiso 1 1 calc R U
H20C H 0.3479 0.8778 0.7759 0.060 Uiso 1 1 calc R U
C21 C 0.66518(11) 0.58337(9) 0.87366(8) 0.0234(2) Uani 1 1 d . .
H21A H 0.6692 0.5570 0.9276 0.035 Uiso 1 1 calc R U
H21B H 0.7340 0.5844 0.8645 0.035 Uiso 1 1 calc R U
H21C H 0.6199 0.5417 0.8329 0.035 Uiso 1 1 calc R U
C22 C 0.75392(10) 0.67463(10) 0.70770(8) 0.0227(2) Uani 1 1 d . .
H22 H 0.7435 0.6119 0.7285 0.027 Uiso 1 1 calc R U
C23 C 0.69227(9) 0.76026(11) 0.70843(7) 0.0209(2) Uani 1 1 d . .
H23 H 0.6324 0.7633 0.7279 0.025 Uiso 1 1 calc R U
C24 C 0.73463(9) 0.83741(10) 0.67612(7) 0.0202(2) Uani 1 1 d . .
H24 H 0.7088 0.9026 0.6687 0.024 Uiso 1 1 calc R U
C25 C 0.82420(9) 0.80169(10) 0.65580(7) 0.0194(2) Uani 1 1 d . .
H25 H 0.8706 0.8403 0.6355 0.023 Uiso 1 1 calc R U
C26 C 0.83267(9) 0.69952(10) 0.67077(7) 0.0213(2) Uani 1 1 d . .
H26 H 0.8817 0.6562 0.6584 0.026 Uiso 1 1 calc R U
C27 C 0.96376(8) 0.87687(8) 0.80085(6) 0.01282(18) Uani 1 1 d . .
C28 C 0.95372(9) 0.95816(9) 0.84839(7) 0.0165(2) Uani 1 1 d . .
H28 H 0.8981 0.9590 0.8729 0.020 Uiso 1 1 calc R U
C29 C 1.02089(10) 1.03782(9) 0.86157(8) 0.0202(2) Uani 1 1 d . .
H29 H 1.0101 1.0916 0.8937 0.024 Uiso 1 1 calc R U
C30 C 1.10368(9) 1.03818(9) 0.82751(8) 0.0200(2) Uani 1 1 d . .
H30 H 1.1511 1.0913 0.8368 0.024 Uiso 1 1 calc R U
C31 C 1.11566(9) 0.95947(9) 0.77969(7) 0.0171(2) Uani 1 1 d . .
H31 H 1.1720 0.9594 0.7560 0.020 Uiso 1 1 calc R U
C32 C 1.04749(8) 0.87985(8) 0.76505(6) 0.01343(18) Uani 1 1 d . .
C33 C 1.06794(8) 0.80243(9) 0.70983(7) 0.01402(19) Uani 1 1 d . .
C34 C 1.06060(9) 0.82352(10) 0.62874(7) 0.0202(2) Uani 1 1 d . .
H34 H 1.0420 0.8879 0.6088 0.024 Uiso 1 1 calc R U
C35 C 1.08002(11) 0.75210(12) 0.57664(8) 0.0263(3) Uani 1 1 d . .
H35 H 1.0730 0.7674 0.5214 0.032 Uiso 1 1 calc R U
C36 C 1.10958(10) 0.65853(11) 0.60540(8) 0.0260(3) Uani 1 1 d . .
H36 H 1.1232 0.6095 0.5701 0.031 Uiso 1 1 calc R U
C37 C 1.11920(10) 0.63692(10) 0.68599(8) 0.0222(2) Uani 1 1 d . .
H37 H 1.1405 0.5732 0.7062 0.027 Uiso 1 1 calc R U
C38 C 1.09788(9) 0.70809(9) 0.73737(7) 0.0174(2) Uani 1 1 d . .
H38 H 1.1038 0.6921 0.7923 0.021 Uiso 1 1 calc R U

loop_
_atom_site_aniso_label
_atom_site_aniso_U_11
_atom_site_aniso_U_22
_atom_site_aniso_U_33
_atom_site_aniso_U_23
_atom_site_aniso_U_13
_atom_site_aniso_U_12
Ni1 0.01025(6) 0.01239(7) 0.01019(6) 0.00066(5) 0.00182(4) -0.00105(5)
N1 0.0128(4) 0.0176(4) 0.0114(4) 0.0034(3) 0.0022(3) 0.0011(3)
N2 0.0134(4) 0.0167(4) 0.0118(4) 0.0021(3) 0.0036(3) 0.0005(3)
C1 0.0121(4) 0.0096(4) 0.0130(4) -0.0003(3) 0.0027(3) -0.0012(3)
C2 0.0175(5) 0.0235(6) 0.0126(5) 0.0055(4) 0.0036(4) 0.0015(4)
C3 0.0189(5) 0.0275(6) 0.0128(5) 0.0034(4) 0.0047(4) 0.0025(4)
C4 0.0126(4) 0.0156(5) 0.0126(4) 0.0033(4) 0.0014(3) 0.0016(4)
C5 0.0169(5) 0.0141(5) 0.0162(5) 0.0029(4) 0.0027(4) 0.0007(4)
C6 0.0224(5) 0.0156(5) 0.0190(5) 0.0032(4) 0.0063(4) 0.0042(4)
C7 0.0167(5) 0.0243(6) 0.0161(5) 0.0060(4) 0.0057(4) 0.0052(4)
C8 0.0133(4) 0.0255(6) 0.0143(5) 0.0024(4) 0.0025(4) 0.0000(4)
C9 0.0146(4) 0.0177(5) 0.0116(4) 0.0013(4) 0.0017(4) -0.0007(4)
C10 0.0206(5) 0.0143(5) 0.0282(6) 0.0008(5) 0.0008(5) -0.0020(4)
C11 0.0228(6) 0.0352(8) 0.0309(7) 0.0063(6) 0.0132(5) 0.0103(5)
C12 0.0181(5) 0.0199(6) 0.0181(5) -0.0032(4) 0.0005(4) -0.0020(4)
C13 0.0118(4) 0.0158(5) 0.0137(4) 0.0011(4) 0.0043(3) 0.0000(4)
C14 0.0155(5) 0.0155(5) 0.0213(5) 0.0016(4) 0.0074(4) -0.0002(4)
C15 0.0159(5) 0.0224(6) 0.0335(7) 0.0038(5) 0.0085(5) 0.0040(4)
C16 0.0126(5) 0.0324(7) 0.0296(6) 0.0029(5) 0.0059(4) 0.0001(5)
C17 0.0168(5) 0.0271(6) 0.0215(5) -0.0023(5) 0.0067(4) -0.0079(4)
C18 0.0181(5) 0.0172(5) 0.0161(5) -0.0002(4) 0.0075(4) -0.0030(4)
C19 0.0214(5) 0.0146(5) 0.0379(7) 0.0002(5) 0.0105(5) -0.0012(4)
C20 0.0133(5) 0.0511(10) 0.0527(10) 0.0044(8) 0.0028(6) 0.0006(6)
C21 0.0298(6) 0.0154(5) 0.0266(6) -0.0009(5) 0.0100(5) -0.0023(5)
C22 0.0234(5) 0.0218(6) 0.0182(5) 0.0002(4) -0.0030(4) -0.0089(5)
C23 0.0121(4) 0.0358(7) 0.0137(5) 0.0006(5) 0.0014(4) -0.0041(4)
C24 0.0160(5) 0.0265(6) 0.0157(5) 0.0044(4) -0.0005(4) 0.0027(4)
C25 0.0144(5) 0.0313(6) 0.0116(4) 0.0013(4) 0.0020(4) -0.0040(4)
C26 0.0182(5) 0.0268(6) 0.0164(5) -0.0085(4) -0.0003(4) 0.0005(4)
C27 0.0129(4) 0.0126(4) 0.0125(4) 0.0014(4) 0.0024(3) -0.0002(3)
C28 0.0172(5) 0.0154(5) 0.0177(5) -0.0016(4) 0.0058(4) -0.0010(4)
C29 0.0238(5) 0.0150(5) 0.0216(5) -0.0038(4) 0.0058(4) -0.0024(4)
C30 0.0201(5) 0.0155(5) 0.0231(5) -0.0008(4) 0.0032(4) -0.0061(4)
C31 0.0152(4) 0.0176(5) 0.0182(5) 0.0018(4) 0.0041(4) -0.0027(4)
C32 0.0128(4) 0.0136(5) 0.0133(4) 0.0016(4) 0.0024(3) -0.0004(3)
C33 0.0113(4) 0.0159(5) 0.0154(5) 0.0011(4) 0.0045(3) -0.0010(4)
C34 0.0227(5) 0.0226(6) 0.0181(5) 0.0038(4) 0.0101(4) 0.0014(4)
C35 0.0303(6) 0.0346(7) 0.0182(5) -0.0001(5) 0.0139(5) 0.0019(6)
C36 0.0263(6) 0.0290(7) 0.0263(6) -0.0074(5) 0.0134(5) 0.0021(5)
C37 0.0216(5) 0.0193(6) 0.0268(6) -0.0028(5) 0.0083(5) 0.0025(4)
C38 0.0187(5) 0.0171(5) 0.0168(5) 0.0008(4) 0.0051(4) 0.0002(4)

loop_
_atom_type_symbol
_atom_type_description
_atom_type_scat_dispersion_real
_atom_type_scat_dispersion_imag
_atom_type_scat_source
C C 0.0033 0.0016 'International Tables Vol C Tables 4.2.6.8 and 6.1.1.4'
H H 0.0000 0.0000 'International Tables Vol C Tables 4.2.6.8 and 6.1.1.4'
Ni Ni 0.3393 1.1124 'International Tables Vol C Tables 4.2.6.8 and 6.1.1.4'
N N 0.0061 0.0033 'International Tables Vol C Tables 4.2.6.8 and 6.1.1.4'

loop_
_geom_angle_atom_site_label_1
_geom_angle_atom_site_label_2
_geom_angle_atom_site_label_3
_geom_angle
C1 Ni1 C27 95.89(5)
C1 Ni1 C25 171.55(5)
C27 Ni1 C25 92.53(5)
C1 Ni1 C26 135.03(5)
C27 Ni1 C26 117.05(5)
C25 Ni1 C26 39.40(5)
C1 Ni1 C22 106.96(5)
C27 Ni1 C22 155.25(5)
C25 Ni1 C22 64.84(5)
C26 Ni1 C22 38.65(5)
C1 Ni1 C24 136.99(5)
C27 Ni1 C24 106.08(5)
C25 Ni1 C24 38.64(5)
C26 Ni1 C24 64.38(5)
C22 Ni1 C24 62.98(5)
C1 Ni1 C23 109.36(4)
C27 Ni1 C23 140.80(5)
C25 Ni1 C23 63.13(4)
C26 Ni1 C23 63.75(5)
C22 Ni1 C23 38.04(5)
C24 Ni1 C23 35.99(5)
C1 N1 C4 128.58(9)
C1 N1 C2 113.70(9)
C4 N1 C2 115.28(9)
C1 N2 C13 127.58(9)
C1 N2 C3 114.05(9)
C13 N2 C3 118.12(9)
N1 C1 N2 106.16(9)
N1 C1 Ni1 127.28(8)
N2 C1 Ni1 126.53(8)
N1 C2 C3 102.58(9)
N1 C2 H2A 111.3
C3 C2 H2A 111.3
N1 C2 H2B 111.3
C3 C2 H2B 111.3
H2A C2 H2B 109.2
N2 C3 C2 102.23(9)
N2 C3 H3A 111.3
C2 C3 H3A 111.3
N2 C3 H3B 111.3
C2 C3 H3B 111.3
H3A C3 H3B 109.2
C9 C4 C5 121.43(10)
C9 C4 N1 119.04(10)
C5 C4 N1 118.96(10)
C6 C5 C4 118.40(11)
C6 C5 C10 120.44(11)
C4 C5 C10 121.15(10)
C5 C6 C7 121.51(12)
C5 C6 H6 119.2
C7 C6 H6 119.2
C8 C7 C6 118.54(11)
C8 C7 C11 120.96(12)
C6 C7 C11 120.49(12)
C7 C8 C9 121.99(11)
C7 C8 H8 119.0
C9 C8 H8 119.0
C4 C9 C8 118.10(11)
C4 C9 C12 122.32(10)
C8 C9 C12 119.57(10)
C5 C10 H10A 109.5
C5 C10 H10B 109.5
H10A C10 H10B 109.5
C5 C10 H10C 109.5
H10A C10 H10C 109.5
H10B C10 H10C 109.5
C7 C11 H11A 109.5
C7 C11 H11B 109.5
H11A C11 H11B 109.5
C7 C11 H11C 109.5
H11A C11 H11C 109.5
H11B C11 H11C 109.5
C9 C12 H12A 109.5
C9 C12 H12B 109.5
H12A C12 H12B 109.5
C9 C12 H12C 109.5
H12A C12 H12C 109.5
H12B C12 H12C 109.5
C14 C13 C18 121.26(10)
C14 C13 N2 120.13(10)
C18 C13 N2 118.49(10)
C13 C14 C15 118.30(11)
C13 C14 C19 122.04(10)
C15 C14 C19 119.65(11)
C16 C15 C14 121.74(12)
C16 C15 H15 119.1
C14 C15 H15 119.1
C17 C16 C15 118.44(11)
C17 C16 C20 120.67(14)
C15 C16 C20 120.90(14)
C16 C17 C18 121.92(12)
C16 C17 H17 119.0
C18 C17 H17 119.0
C17 C18 C13 118.21(11)
C17 C18 C21 119.52(11)
C13 C18 C21 122.26(11)
C14 C19 H19A 109.5
C14 C19 H19B 109.5
H19A C19 H19B 109.5
C14 C19 H19C 109.5
H19A C19 H19C 109.5
H19B C19 H19C 109.5
C16 C20 H20A 109.5
C16 C20 H20B 109.5
H20A C20 H20B 109.5
C16 C20 H20C 109.5
H20A C20 H20C 109.5
H20B C20 H20C 109.5
C18 C21 H21A 109.5
C18 C21 H21B 109.5
H21A C21 H21B 109.5
C18 C21 H21C 109.5
H21A C21 H21C 109.5
H21B C21 H21C 109.5
C26 C22 C23 108.30(12)
C26 C22 Ni1 69.62(7)
C23 C22 Ni1 74.70(7)
C26 C22 H22 125.9
C23 C22 H22 125.9
Ni1 C22 H22 121.5
C24 C23 C22 108.32(11)
C24 C23 Ni1 70.96(7)
C22 C23 Ni1 67.26(7)
C24 C23 H23 125.8
C22 C23 H23 125.8
Ni1 C23 H23 127.5
C23 C24 C25 107.68(12)
C23 C24 Ni1 73.04(7)
C25 C24 Ni1 65.20(6)
C23 C24 H24 126.2
C25 C24 H24 126.2
Ni1 C24 H24 127.1
C26 C25 C24 108.94(11)
C26 C25 Ni1 72.00(7)
C24 C25 Ni1 76.15(7)
C26 C25 H25 125.5
C24 C25 H25 125.5
Ni1 C25 H25 118.2
C22 C26 C25 106.44(11)
C22 C26 Ni1 71.73(7)
C25 C26 Ni1 68.60(7)
C22 C26 H26 126.8
C25 C26 H26 126.8
Ni1 C26 H26 124.5
C28 C27 C32 115.92(10)
C28 C27 Ni1 117.89(8)
C32 C27 Ni1 125.75(8)
C29 C28 C27 123.50(11)
C29 C28 H28 118.2
C27 C28 H28 118.2
C30 C29 C28 119.63(11)
C30 C29 H29 120.2
C28 C29 H29 120.2
C31 C30 C29 118.50(11)
C31 C30 H30 120.8
C29 C30 H30 120.8
C30 C31 C32 122.22(11)
C30 C31 H31 118.9
C32 C31 H31 118.9
C31 C32 C27 120.20(10)
C31 C32 C33 116.12(10)
C27 C32 C33 123.66(10)
C38 C33 C34 117.81(11)
C38 C33 C32 121.49(10)
C34 C33 C32 120.66(11)
C35 C34 C33 121.26(12)
C35 C34 H34 119.4
C33 C34 H34 119.4
C36 C35 C34 119.90(12)
C36 C35 H35 120.0
C34 C35 H35 120.0
C37 C36 C35 119.57(12)
C37 C36 H36 120.2
C35 C36 H36 120.2
C36 C37 C38 120.22(13)
C36 C37 H37 119.9
C38 C37 H37 119.9
C37 C38 C33 121.20(11)
C37 C38 H38 119.4
C33 C38 H38 119.4

loop_
_geom_bond_atom_site_label_1
_geom_bond_atom_site_label_2
_geom_bond_distance
Ni1 C1 1.8821(11)
Ni1 C27 1.9211(11)
Ni1 C25 2.0729(11)
Ni1 C26 2.1175(12)
Ni1 C22 2.1450(12)
Ni1 C24 2.2171(11)
Ni1 C23 2.2434(11)
N1 C1 1.3514(13)
N1 C4 1.4305(14)
N1 C2 1.4737(14)
N2 C1 1.3553(14)
N2 C13 1.4294(14)
N2 C3 1.4710(15)
C2 C3 1.5152(17)
C2 H2A 0.9900
C2 H2B 0.9900
C3 H3A 0.9900
C3 H3B 0.9900
C4 C9 1.3944(15)
C4 C5 1.4010(16)
C5 C6 1.3917(16)
C5 C10 1.5029(16)
C6 C7 1.3954(18)
C6 H6 0.9500
C7 C8 1.3824(18)
C7 C11 1.5050(17)
C8 C9 1.3977(16)
C8 H8 0.9500
C9 C12 1.4963(17)
C10 H10A 0.9800
C10 H10B 0.9800
C10 H10C 0.9800
C11 H11A 0.9800
C11 H11B 0.9800
C11 H11C 0.9800
C12 H12A 0.9800
C12 H12B 0.9800
C12 H12C 0.9800
C13 C14 1.3931(16)
C13 C18 1.4018(16)
C14 C15 1.3968(16)
C14 C19 1.4983(17)
C15 C16 1.389(2)
C15 H15 0.9500
C16 C17 1.386(2)
C16 C20 1.5099(18)
C17 C18 1.3919(17)
C17 H17 0.9500
C18 C21 1.5007(18)
C19 H19A 0.9800
C19 H19B 0.9800
C19 H19C 0.9800
C20 H20A 0.9800
C20 H20B 0.9800
C20 H20C 0.9800
C21 H21A 0.9800
C21 H21B 0.9800
C21 H21C 0.9800
C22 C26 1.4110(19)
C22 C23 1.433(2)
C22 H22 0.9500
C23 C24 1.3783(18)
C23 H23 0.9500
C24 C25 1.4259(17)
C24 H24 0.9500
C25 C26 1.4132(19)
C25 H25 0.9500
C26 H26 0.9500
C27 C28 1.4014(16)
C27 C32 1.4183(15)
C28 C29 1.3927(16)
C28 H28 0.9500
C29 C30 1.3871(17)
C29 H29 0.9500
C30 C31 1.3837(17)
C30 H30 0.9500
C31 C32 1.4005(16)
C31 H31 0.9500
C32 C33 1.4894(16)
C33 C38 1.3911(16)
C33 C34 1.3977(16)
C34 C35 1.3902(19)
C34 H34 0.9500
C35 C36 1.386(2)
C35 H35 0.9500
C36 C37 1.3855(19)
C36 H36 0.9500
C37 C38 1.3886(17)
C37 H37 0.9500
C38 H38 0.9500

loop_
_geom_torsion_atom_site_label_1
_geom_torsion_atom_site_label_2
_geom_torsion_atom_site_label_3
_geom_torsion_atom_site_label_4
_geom_torsion
C4 N1 C1 N2 166.38(11)
C2 N1 C1 N2 5.14(13)
C4 N1 C1 Ni1 -15.49(17)
C2 N1 C1 Ni1 -176.72(8)
C13 N2 C1 N1 -171.31(11)
C3 N2 C1 N1 2.77(13)
C13 N2 C1 Ni1 10.53(17)
C3 N2 C1 Ni1 -175.39(9)
C27 Ni1 C1 N1 -54.50(11)
C26 Ni1 C1 N1 84.11(11)
C22 Ni1 C1 N1 115.91(10)
C24 Ni1 C1 N1 -175.76(9)
C23 Ni1 C1 N1 155.96(10)
C27 Ni1 C1 N2 123.28(10)
C26 Ni1 C1 N2 -98.12(11)
C22 Ni1 C1 N2 -66.31(11)
C24 Ni1 C1 N2 2.02(14)
C23 Ni1 C1 N2 -26.27(11)
C1 N1 C2 C3 -10.37(14)
C4 N1 C2 C3 -174.22(10)
C1 N2 C3 C2 -8.89(14)
C13 N2 C3 C2 165.79(10)
N1 C2 C3 N2 10.58(12)
C1 N1 C4 C9 113.86(13)
C2 N1 C4 C9 -85.14(13)
C1 N1 C4 C5 -74.70(15)
C2 N1 C4 C5 86.29(13)
C9 C4 C5 C6 0.56(16)
N1 C4 C5 C6 -170.66(10)
C9 C4 C5 C10 -178.16(11)
N1 C4 C5 C10 10.62(16)
C4 C5 C6 C7 -0.51(17)
C10 C5 C6 C7 178.23(11)
C5 C6 C7 C8 -0.68(17)
C5 C6 C7 C11 -179.65(11)
C6 C7 C8 C9 1.87(17)
C11 C7 C8 C9 -179.17(11)
C5 C4 C9 C8 0.56(16)
N1 C4 C9 C8 171.77(10)
C5 C4 C9 C12 -178.81(10)
N1 C4 C9 C12 -7.60(16)
C7 C8 C9 C4 -1.81(17)
C7 C8 C9 C12 177.58(11)
C1 N2 C13 C14 -95.17(14)
C3 N2 C13 C14 90.96(14)
C1 N2 C13 C18 88.83(14)
C3 N2 C13 C18 -85.03(13)
C18 C13 C14 C15 -3.57(17)
N2 C13 C14 C15 -179.45(11)
C18 C13 C14 C19 177.12(11)
N2 C13 C14 C19 1.23(17)
C13 C14 C15 C16 0.85(19)
C19 C14 C15 C16 -179.81(13)
C14 C15 C16 C17 1.5(2)
C14 C15 C16 C20 -179.09(14)
C15 C16 C17 C18 -1.1(2)
C20 C16 C17 C18 179.40(13)
C16 C17 C18 C13 -1.45(18)
C16 C17 C18 C21 179.79(12)
C14 C13 C18 C17 3.86(17)
N2 C13 C18 C17 179.81(10)
C14 C13 C18 C21 -177.42(11)
N2 C13 C18 C21 -1.47(16)
C26 C22 C23 C24 -2.67(14)
Ni1 C22 C23 C24 59.25(9)
C26 C22 C23 Ni1 -61.91(8)
C22 C23 C24 C25 -0.85(13)
Ni1 C23 C24 C25 56.12(8)
C22 C23 C24 Ni1 -56.98(8)
C23 C24 C25 C26 4.08(13)
Ni1 C24 C25 C26 65.10(8)
C23 C24 C25 Ni1 -61.02(9)
C23 C22 C26 C25 5.08(13)
Ni1 C22 C26 C25 -60.12(8)
C23 C22 C26 Ni1 65.20(8)
C24 C25 C26 C22 -5.64(13)
Ni1 C25 C26 C22 62.17(8)
C24 C25 C26 Ni1 -67.82(8)
C32 C27 C28 C29 -0.55(17)
Ni1 C27 C28 C29 -173.36(9)
C27 C28 C29 C30 -0.92(19)
C28 C29 C30 C31 1.33(18)
C29 C30 C31 C32 -0.28(18)
C30 C31 C32 C27 -1.23(17)
C30 C31 C32 C33 177.72(11)
C28 C27 C32 C31 1.59(15)
Ni1 C27 C32 C31 173.76(8)
C28 C27 C32 C33 -177.27(10)
Ni1 C27 C32 C33 -5.11(15)
C31 C32 C33 C38 113.43(12)
C27 C32 C33 C38 -67.67(15)
C31 C32 C33 C34 -64.58(14)
C27 C32 C33 C34 114.33(13)
C38 C33 C34 C35 1.57(18)
C32 C33 C34 C35 179.65(11)
C33 C34 C35 C36 -1.5(2)
C34 C35 C36 C37 0.2(2)
C35 C36 C37 C38 1.0(2)
C36 C37 C38 C33 -0.88(19)
C34 C33 C38 C37 -0.38(17)
C32 C33 C38 C37 -178.44(11)
